data_1517001
loop_
_publ_author_name
'Markus Graser'
'Holger Kopacka'
'Klaus Wurst'
'Thomas Muller'
'Benno Bildstein'

_publ_section_title
;
 Structurally diverse pyridyl or quinolyl enolato/enamido metal complexes
 of Li, Zr, Fe, Co, Ni, Cu and Zn
;
_journal_name_full
;
Inorganica Chimica Acta
;
_journal_page_first 38
_journal_page_last 49
_journal_volume 401
_journal_year 2013
_chemical_formula_sum 'C34 H24 N2 O2 Zn'
_chemical_formula_weight 557.92
_space_group_IT_number 15
_symmetry_cell_setting monoclinic
_symmetry_space_group_name_Hall '-C 2yc'
_symmetry_space_group_name_H-M 'C 1 2/c 1'
_atom_sites_solution_hydrogens geom
_atom_sites_solution_primary direct
_atom_sites_solution_secondary difmap
_cell_angle_alpha 90.00
_cell_angle_beta 104.566(2)
_cell_angle_gamma 90.00
_cell_formula_units_Z 4
_cell_length_a 24.7460(3)
_cell_length_b 8.6601(3)
_cell_length_c 12.2225(4)
_cell_measurement_reflns_used 12561
_cell_measurement_temperature 233(2)
_cell_measurement_theta_max 25.0
_cell_measurement_theta_min 1.0
_cell_volume 2535.13(13)
_computing_data_collection COLLECT
_computing_data_reduction 'DENZO and SCALEPACK'
_computing_structure_refinement 'SHELXL-97 (Sheldrick, 1997)'
_computing_structure_solution 'SHELXS-97 (Sheldrick, 1990)'
_diffrn_ambient_temperature 233(2)
_diffrn_measured_fraction_theta_full 0.993
_diffrn_measured_fraction_theta_max 0.993
_diffrn_measurement_device_type 'Nonius KappaCCD'
_diffrn_measurement_method 'phi- and omega-scans'
_diffrn_radiation_monochromator graphite
_diffrn_radiation_source 'fine-focus sealed tube'
_diffrn_radiation_type MoK\a
_diffrn_radiation_wavelength 0.71073
_diffrn_reflns_av_R_equivalents 0.0240
_diffrn_reflns_av_sigmaI/netI 0.0223
_diffrn_reflns_limit_h_max 29
_diffrn_reflns_limit_h_min -29
_diffrn_reflns_limit_k_max 10
_diffrn_reflns_limit_k_min -10
_diffrn_reflns_limit_l_max 14
_diffrn_reflns_limit_l_min -14
_diffrn_reflns_number 7822
_diffrn_reflns_theta_full 25.00
_diffrn_reflns_theta_max 25.00
_diffrn_reflns_theta_min 2.50
_diffrn_standards_number 0
_exptl_absorpt_coefficient_mu 1.005
_exptl_absorpt_correction_type none
_exptl_crystal_colour yellow
_exptl_crystal_density_diffrn 1.462
_exptl_crystal_density_method 'not measured'
_exptl_crystal_description plate
_exptl_crystal_F_000 1152
_exptl_crystal_size_max 0.25
_exptl_crystal_size_mid 0.25
_exptl_crystal_size_min 0.04
_refine_diff_density_max 0.173
_refine_diff_density_min -0.260
_refine_diff_density_rms 0.036
_refine_ls_extinction_method none
_refine_ls_goodness_of_fit_ref 1.082
_refine_ls_hydrogen_treatment constr
_refine_ls_matrix_type full
_refine_ls_number_parameters 177
_refine_ls_number_reflns 2228
_refine_ls_number_restraints 0
_refine_ls_restrained_S_all 1.082
_refine_ls_R_factor_all 0.0259
_refine_ls_R_factor_gt 0.0238
_refine_ls_shift/su_max 0.001
_refine_ls_shift/su_mean 0.000
_refine_ls_structure_factor_coef Fsqd
_refine_ls_weighting_details 'calc w=1/[\s^2^(Fo^2^)+(0.0198P)^2^+1.9698P] where P=(Fo^2^+2Fc^2^)/3'
_refine_ls_weighting_scheme calc
_refine_ls_wR_factor_gt 0.0570
_refine_ls_wR_factor_ref 0.0579
_reflns_number_gt 2102
_reflns_number_total 2228
_reflns_threshold_expression >2sigma(I)
_cod_data_source_file ICA-2013-401-38-49-41.cif
_cod_data_source_block 21
_cod_original_cell_volume 2535.13(12)
_cod_original_sg_symbol_H-M C2/c
_cod_database_code 1517001

loop_
_symmetry_equiv_pos_as_xyz
'x, y, z'
'-x, y, -z+1/2'
'x+1/2, y+1/2, z'
'-x+1/2, y+1/2, -z+1/2'
'-x, -y, -z'
'x, -y, z-1/2'
'-x+1/2, -y+1/2, -z'
'x+1/2, -y+1/2, z-1/2'

loop_
_atom_site_label
_atom_site_type_symbol
_atom_site_fract_x
_atom_site_fract_y
_atom_site_fract_z
_atom_site_U_iso_or_equiv
_atom_site_adp_type
_atom_site_occupancy
_atom_site_symmetry_multiplicity
_atom_site_calc_flag
_atom_site_refinement_flags
Zn1 Zn 0.5000 0.89212(3) 0.7500 0.03307(10) Uani 1 2 d S
N1 N 0.50895(5) 0.77988(15) 0.89678(10) 0.0315(3) Uani 1 1 d .
O1 O 0.43250(5) 1.00378(13) 0.74824(9) 0.0396(3) Uani 1 1 d .
C1 C 0.40711(6) 0.99157(18) 0.82900(13) 0.0344(3) Uani 1 1 d .
C2 C 0.42575(7) 0.90659(19) 0.92613(14) 0.0380(4) Uani 1 1 d .
H2 H 0.4029 0.9120 0.9770 0.046 Uiso 1 1 calc .
C3 C 0.47393(7) 0.81167(18) 0.96243(12) 0.0336(3) Uani 1 1 d .
C4 C 0.48464(7) 0.7466(2) 1.07397(13) 0.0403(4) Uani 1 1 d .
H4 H 0.4604 0.7692 1.1199 0.048 Uiso 1 1 calc .
C5 C 0.52874(7) 0.6541(2) 1.11363(13) 0.0403(4) Uani 1 1 d .
H5 H 0.5353 0.6138 1.1872 0.048 Uiso 1 1 calc .
C6 C 0.56549(7) 0.61691(18) 1.04542(13) 0.0362(4) Uani 1 1 d .
C7 C 0.61177(8) 0.5191(2) 1.08012(13) 0.0463(4) Uani 1 1 d .
H7 H 0.6197 0.4758 1.1530 0.056 Uiso 1 1 calc .
C8 C 0.64542(8) 0.4853(2) 1.01106(15) 0.0537(5) Uani 1 1 d .
H8 H 0.6762 0.4190 1.0358 0.064 Uiso 1 1 calc .
C9 C 0.63389(8) 0.5502(2) 0.90228(15) 0.0504(5) Uani 1 1 d .
H9 H 0.6569 0.5266 0.8541 0.060 Uiso 1 1 calc .
C10 C 0.58953(7) 0.6472(2) 0.86603(13) 0.0410(4) Uani 1 1 d .
H10 H 0.5826 0.6906 0.7933 0.049 Uiso 1 1 calc .
C11 C 0.55397(6) 0.68305(18) 0.93610(12) 0.0328(3) Uani 1 1 d .
C12 C 0.35325(7) 1.07921(18) 0.80907(14) 0.0373(4) Uani 1 1 d .
C13 C 0.33231(7) 1.1516(2) 0.70549(15) 0.0468(4) Uani 1 1 d .
H13 H 0.3525 1.1460 0.6499 0.056 Uiso 1 1 calc .
C14 C 0.28229(8) 1.2316(3) 0.68280(18) 0.0586(5) Uani 1 1 d .
H14 H 0.2691 1.2801 0.6123 0.070 Uiso 1 1 calc .
C15 C 0.25184(8) 1.2410(3) 0.7617(2) 0.0629(5) Uani 1 1 d .
H15 H 0.2177 1.2944 0.7457 0.075 Uiso 1 1 calc .
C16 C 0.27208(9) 1.1707(3) 0.8651(2) 0.0655(6) Uani 1 1 d .
H16 H 0.2515 1.1765 0.9199 0.079 Uiso 1 1 calc .
C17 C 0.32211(8) 1.0920(2) 0.88910(16) 0.0524(5) Uani 1 1 d .
H17 H 0.3354 1.0463 0.9606 0.063 Uiso 1 1 calc .

loop_
_atom_site_aniso_label
_atom_site_aniso_U_11
_atom_site_aniso_U_22
_atom_site_aniso_U_33
_atom_site_aniso_U_23
_atom_site_aniso_U_13
_atom_site_aniso_U_12
Zn1 0.03907(16) 0.03796(16) 0.02794(15) 0.000 0.01917(11) 0.000
N1 0.0376(7) 0.0344(7) 0.0258(6) -0.0032(5) 0.0141(5) -0.0045(6)
O1 0.0445(6) 0.0442(7) 0.0378(6) 0.0026(5) 0.0243(5) 0.0046(5)
C1 0.0389(8) 0.0326(8) 0.0371(8) -0.0086(7) 0.0199(7) -0.0087(7)
C2 0.0418(9) 0.0434(9) 0.0369(9) -0.0028(7) 0.0252(7) -0.0042(7)
C3 0.0406(9) 0.0350(8) 0.0299(8) -0.0063(6) 0.0176(7) -0.0104(7)
C4 0.0521(10) 0.0460(10) 0.0293(8) -0.0034(7) 0.0224(7) -0.0105(8)
C5 0.0542(10) 0.0448(10) 0.0240(8) 0.0000(7) 0.0139(7) -0.0115(8)
C6 0.0440(9) 0.0377(9) 0.0264(8) -0.0032(6) 0.0075(7) -0.0099(7)
C7 0.0558(11) 0.0516(11) 0.0287(8) 0.0051(8) 0.0054(8) -0.0017(9)
C8 0.0506(11) 0.0650(13) 0.0432(10) 0.0063(9) 0.0073(8) 0.0141(10)
C9 0.0489(11) 0.0670(12) 0.0377(9) 0.0010(9) 0.0153(8) 0.0135(9)
C10 0.0457(10) 0.0497(10) 0.0300(8) 0.0024(7) 0.0138(7) 0.0045(8)
C11 0.0382(8) 0.0348(8) 0.0264(7) -0.0047(6) 0.0098(6) -0.0071(7)
C12 0.0373(9) 0.0344(8) 0.0454(9) -0.0099(7) 0.0199(7) -0.0080(7)
C13 0.0417(10) 0.0537(11) 0.0492(10) -0.0017(9) 0.0194(8) -0.0025(8)
C14 0.0462(11) 0.0647(13) 0.0637(13) 0.0045(10) 0.0119(9) 0.0039(10)
C15 0.0417(10) 0.0664(13) 0.0827(15) -0.0072(12) 0.0195(10) 0.0082(10)
C16 0.0549(12) 0.0779(15) 0.0750(14) -0.0133(12) 0.0376(11) 0.0084(11)
C17 0.0518(11) 0.0615(12) 0.0520(11) -0.0033(9) 0.0277(9) 0.0060(9)

loop_
_atom_type_symbol
_atom_type_description
_atom_type_scat_dispersion_real
_atom_type_scat_dispersion_imag
_atom_type_scat_source
C C 0.0033 0.0016 'International Tables Vol C Tables 4.2.6.8 and 6.1.1.4'
H H 0.0000 0.0000 'International Tables Vol C Tables 4.2.6.8 and 6.1.1.4'
N N 0.0061 0.0033 'International Tables Vol C Tables 4.2.6.8 and 6.1.1.4'
O O 0.0106 0.0060 'International Tables Vol C Tables 4.2.6.8 and 6.1.1.4'
Zn Zn 0.2839 1.4301 'International Tables Vol C Tables 4.2.6.8 and 6.1.1.4'

loop_
_geom_angle_atom_site_label_1
_geom_angle_atom_site_label_2
_geom_angle_atom_site_label_3
_geom_angle
_geom_angle_site_symmetry_1
_geom_angle_site_symmetry_3
O1 Zn1 O1 119.71(7) 2_656 .
O1 Zn1 N1 98.85(5) 2_656 2_656
O1 Zn1 N1 109.48(5) . 2_656
O1 Zn1 N1 109.48(5) 2_656 .
O1 Zn1 N1 98.85(5) . .
N1 Zn1 N1 121.94(7) 2_656 .
C3 N1 C11 119.98(13) . .
C3 N1 Zn1 119.39(11) . .
C11 N1 Zn1 120.28(10) . .
C1 O1 Zn1 122.26(10) . .
O1 C1 C2 125.31(15) . .
O1 C1 C12 114.50(14) . .
C2 C1 C12 120.19(14) . .
C1 C2 C3 130.63(14) . .
N1 C3 C2 123.03(14) . .
N1 C3 C4 119.44(15) . .
C2 C3 C4 117.52(14) . .
C5 C4 C3 121.05(15) . .
C4 C5 C6 120.48(14) . .
C7 C6 C11 119.05(15) . .
C7 C6 C5 123.78(15) . .
C11 C6 C5 117.18(15) . .
C8 C7 C6 121.61(15) . .
C7 C8 C9 119.44(17) . .
C10 C9 C8 120.58(17) . .
C9 C10 C11 120.86(15) . .
N1 C11 C10 119.69(14) . .
N1 C11 C6 121.85(14) . .
C10 C11 C6 118.45(15) . .
C13 C12 C17 117.26(16) . .
C13 C12 C1 119.23(14) . .
C17 C12 C1 123.50(16) . .
C14 C13 C12 121.16(17) . .
C15 C14 C13 120.79(19) . .
C14 C15 C16 118.87(19) . .
C15 C16 C17 120.88(19) . .
C16 C17 C12 121.02(19) . .

loop_
_geom_bond_atom_site_label_1
_geom_bond_atom_site_label_2
_geom_bond_distance
_geom_bond_site_symmetry_2
Zn1 O1 1.9256(11) 2_656
Zn1 O1 1.9256(11) .
Zn1 N1 2.0032(12) 2_656
Zn1 N1 2.0032(12) .
N1 C3 1.3492(19) .
N1 C11 1.381(2) .
O1 C1 1.3008(18) .
C1 C2 1.374(2) .
C1 C12 1.500(2) .
C2 C3 1.424(2) .
C3 C4 1.437(2) .
C4 C5 1.342(3) .
C5 C6 1.417(2) .
C6 C7 1.402(2) .
C6 C11 1.415(2) .
C7 C8 1.358(3) .
C8 C9 1.405(3) .
C9 C10 1.364(2) .
C10 C11 1.408(2) .
C12 C13 1.391(2) .
C12 C17 1.393(2) .
C13 C14 1.385(3) .
C14 C15 1.367(3) .
C15 C16 1.378(3) .
C16 C17 1.379(3) .
